data_9009729
loop_
_publ_author_name
'Kato, T.'

_publ_section_title
;
 Further refinement of the goyazite structure
;
_journal_name_full 'Mineralogical Journal'
_journal_page_first 390
_journal_page_last 396
_journal_paper_doi 10.2465/minerj.13.390
_journal_volume 13
_journal_year 1987
_chemical_compound_source 'Palermo mine, North Groton, New Hampshire, USA'
_chemical_formula_sum 'Al3 H7 O14 P2 Sr'
_chemical_name_mineral Goyazite
_space_group_IT_number 166
_symmetry_space_group_name_Hall '-R 3 2"'
_symmetry_space_group_name_H-M 'R -3 m :H'
_cell_angle_alpha 90
_cell_angle_beta 90
_cell_angle_gamma 120
_cell_length_a 7.015
_cell_length_b 7.015
_cell_length_c 16.558
_cell_formula_units_Z 3
_cell_volume 705.657
_database_code_amcsd 0014430
_exptl_crystal_density_diffrn 3.258
_cod_original_sg_symbol_H-M 'R -3 m'
_cod_original_formula_sum 'Sr Al3 P2 O14 H7'
_cod_database_code 9009729

loop_
_space_group_symop_operation_xyz
x,y,z
2/3+x,1/3+y,1/3+z
1/3+x,2/3+y,2/3+z
x,x-y,z
2/3+x,1/3+x-y,1/3+z
1/3+x,2/3+x-y,2/3+z
y,x,-z
2/3+y,1/3+x,1/3-z
1/3+y,2/3+x,2/3-z
-x+y,y,z
2/3-x+y,1/3+y,1/3+z
1/3-x+y,2/3+y,2/3+z
-x,-x+y,-z
2/3-x,1/3-x+y,1/3-z
1/3-x,2/3-x+y,2/3-z
-y,-x,z
2/3-y,1/3-x,1/3+z
1/3-y,2/3-x,2/3+z
x-y,-y,-z
2/3+x-y,1/3-y,1/3-z
1/3+x-y,2/3-y,2/3-z
y,-x+y,-z
2/3+y,1/3-x+y,1/3-z
1/3+y,2/3-x+y,2/3-z
-x+y,-x,z
2/3-x+y,1/3-x,1/3+z
1/3-x+y,2/3-x,2/3+z
-x,-y,-z
2/3-x,1/3-y,1/3-z
1/3-x,2/3-y,2/3-z
-y,x-y,z
2/3-y,1/3+x-y,1/3+z
1/3-y,2/3+x-y,2/3+z
x-y,x,-z
2/3+x-y,1/3+x,1/3-z
1/3+x-y,2/3+x,2/3-z

loop_
_atom_site_aniso_label
_atom_site_aniso_U_11
_atom_site_aniso_U_22
_atom_site_aniso_U_33
_atom_site_aniso_U_12
_atom_site_aniso_U_13
_atom_site_aniso_U_23
Sr 0.01651 0.01651 0.00486 0.00826 0.00000 0.00000
Al 0.00660 0.00879 0.01028 0.00439 0.00372 0.00744
P 0.00561 0.00561 0.00875 0.00280 0.00000 0.00000
O1 0.01040 0.01040 0.00514 0.00520 0.00000 0.00000
O2 0.01156 0.01156 0.00667 0.00926 0.00036 -0.00036
O3 0.00585 0.00585 0.01306 0.00108 0.00280 -0.00280

loop_
_atom_site_label
_atom_site_fract_x
_atom_site_fract_y
_atom_site_fract_z
_atom_site_occupancy
_atom_site_U_iso_or_equiv
Sr 0.00000 0.00000 0.00000 1.00000 0.01267
Al 0.50000 0.50000 0.50000 1.00000 0.00836
P 0.00000 0.00000 0.30750 1.00000 0.00659
O1 0.00000 0.00000 0.40030 1.00000 0.00861
O2 0.21420 -0.21420 -0.05670 1.00000 0.00836
O3 0.12470 -0.12470 0.13710 1.00000 0.00912
H1 0.00000 0.00000 0.46300 0.50000 ?
H2 0.19400 0.80600 0.11000 1.00000 ?

loop_
_cod_related_entry_id
_cod_related_entry_database
_cod_related_entry_code
1 AMCSD 0014430
